data_7200779
loop_
_publ_author_name
'Harada, Jun'
'Harakawa, Mayuko'
'Sugiyama, Shingo'
'Ogawa, Keiichiro'

_publ_section_title
;
 Single crystal cis--trans photoisomerizations of
 2-(9-anthrylmethylene)-1-indanones
;
_journal_issue 7
_journal_name_full CrystEngComm
_journal_page_first 1235
_journal_paper_doi 10.1039/b821900a
_journal_volume 11
_journal_year 2009
_chemical_formula_sum 'C24 H16 O'
_chemical_formula_weight 320.37
_chemical_melting_point 221
_chemical_name_systematic
;
(Z)-2-(9-anthrylmethylene)-1-indanone
;
_space_group_IT_number 14
_symmetry_cell_setting monoclinic
_symmetry_space_group_name_Hall '-P 2yab'
_symmetry_space_group_name_H-M 'P 1 21/a 1'
_atom_sites_solution_hydrogens difmap
_atom_sites_solution_primary direct
_audit_creation_method SHELXL-97
_cell_angle_alpha 90.00
_cell_angle_beta 100.865(2)
_cell_angle_gamma 90.00
_cell_formula_units_Z 4
_cell_length_a 11.8957(11)
_cell_length_b 13.8099(13)
_cell_length_c 10.4687(10)
_cell_measurement_reflns_used 3715
_cell_measurement_temperature 300
_cell_measurement_theta_max 24.3
_cell_measurement_theta_min 2.3
_cell_volume 1689.0(3)
_computing_cell_refinement 'SAINT (Bruker, 1998)'
_computing_data_collection 'SMART (Bruker, 1998)'
_computing_data_reduction SAINT
_computing_molecular_graphics 'SHELXTL (Sheldrick, 2008)'
_computing_publication_material SHELXTL
_computing_structure_refinement 'SHELXL-97 (Sheldrick, 2008)'
_computing_structure_solution 'SHELXS-97 (Sheldrick, 2008)'
_diffrn_ambient_temperature 300
_diffrn_detector_area_resol_mean 8.192
_diffrn_measured_fraction_theta_full 1.000
_diffrn_measured_fraction_theta_max 1.000
_diffrn_measurement_device_type 'Bruker SMART 1000 CCD diffractometer'
_diffrn_measurement_method \w_scan
_diffrn_radiation_monochromator graphite
_diffrn_radiation_source 'fine-focus sealed tube'
_diffrn_radiation_type MoK\a
_diffrn_radiation_wavelength 0.71073
_diffrn_reflns_av_R_equivalents 0.0479
_diffrn_reflns_av_sigmaI/netI 0.0381
_diffrn_reflns_limit_h_max 16
_diffrn_reflns_limit_h_min -16
_diffrn_reflns_limit_k_max 19
_diffrn_reflns_limit_k_min -19
_diffrn_reflns_limit_l_max 14
_diffrn_reflns_limit_l_min -14
_diffrn_reflns_number 25437
_diffrn_reflns_theta_full 30.04
_diffrn_reflns_theta_max 30.04
_diffrn_reflns_theta_min 1.98
_diffrn_standards_decay_% 0
_exptl_absorpt_coefficient_mu 0.075
_exptl_absorpt_correction_T_max 0.9807
_exptl_absorpt_correction_T_min 0.9690
_exptl_absorpt_correction_type multi-scan
_exptl_absorpt_process_details 'SADABS (Sheldrick, 2002)'
_exptl_crystal_colour yellow
_exptl_crystal_density_diffrn 1.260
_exptl_crystal_density_method 'not measured'
_exptl_crystal_description block
_exptl_crystal_F_000 672
_exptl_crystal_size_max 0.42
_exptl_crystal_size_mid 0.30
_exptl_crystal_size_min 0.26
_refine_diff_density_max 0.147
_refine_diff_density_min -0.140
_refine_diff_density_rms 0.028
_refine_ls_extinction_method none
_refine_ls_goodness_of_fit_ref 0.995
_refine_ls_hydrogen_treatment refall
_refine_ls_matrix_type full
_refine_ls_number_parameters 290
_refine_ls_number_reflns 4942
_refine_ls_number_restraints 0
_refine_ls_restrained_S_all 0.995
_refine_ls_R_factor_all 0.1246
_refine_ls_R_factor_gt 0.0497
_refine_ls_shift/su_max 0.000
_refine_ls_shift/su_mean 0.000
_refine_ls_structure_factor_coef Fsqd
_refine_ls_weighting_details 'calc w=1/[\s^2^(Fo^2^)+(0.0461P)^2^+0.3576P] where P=(Fo^2^+2Fc^2^)/3'
_refine_ls_weighting_scheme calc
_refine_ls_wR_factor_gt 0.1067
_refine_ls_wR_factor_ref 0.1408
_reflns_number_gt 2326
_reflns_number_total 4942
_reflns_threshold_expression >2sigma(I)
_cod_data_source_file b821900a.txt
_cod_data_source_block 9a1i_90h
_cod_original_sg_symbol_H-M P_1_21/a_1
_cod_database_code 7200779

loop_
_symmetry_equiv_pos_as_xyz
'x, y, z'
'-x+1/2, y+1/2, -z'
'-x, -y, -z'
'x-1/2, -y-1/2, z'

loop_
_atom_site_label
_atom_site_type_symbol
_atom_site_fract_x
_atom_site_fract_y
_atom_site_fract_z
_atom_site_U_iso_or_equiv
_atom_site_adp_type
_atom_site_occupancy
_atom_site_symmetry_multiplicity
_atom_site_calc_flag
_atom_site_refinement_flags
_atom_site_disorder_assembly
_atom_site_disorder_group
O1 O 1.09001(12) 0.26877(11) 0.83096(16) 0.0907(5) Uani 1 1 d . . .
C1 C 0.9664(2) -0.26539(16) 0.7166(2) 0.0769(6) Uani 1 1 d . . .
C2 C 1.0537(2) -0.25230(19) 0.6542(2) 0.0884(7) Uani 1 1 d . . .
C3 C 1.1002(2) -0.1594(2) 0.6461(2) 0.0880(7) Uani 1 1 d . . .
C4 C 1.05800(18) -0.08156(17) 0.7014(2) 0.0738(5) Uani 1 1 d . . .
C5 C 0.96564(15) -0.09173(12) 0.76943(16) 0.0559(4) Uani 1 1 d . . .
C6 C 0.91884(14) -0.01261(11) 0.82720(16) 0.0520(4) Uani 1 1 d . . .
C7 C 0.82610(14) -0.02695(11) 0.89074(16) 0.0516(4) Uani 1 1 d . . .
C8 C 0.77753(18) 0.04819(13) 0.95659(19) 0.0631(5) Uani 1 1 d . . .
C9 C 0.6886(2) 0.03099(16) 1.0171(2) 0.0766(6) Uani 1 1 d . . .
C10 C 0.6408(2) -0.06201(16) 1.0188(2) 0.0785(6) Uani 1 1 d . . .
C11 C 0.68544(18) -0.13587(15) 0.9613(2) 0.0716(6) Uani 1 1 d . . .
C12 C 0.77877(15) -0.12218(12) 0.89589(17) 0.0567(4) Uani 1 1 d . . .
C13 C 0.82659(17) -0.19876(13) 0.83918(19) 0.0638(5) Uani 1 1 d . . .
C14 C 0.91808(16) -0.18660(12) 0.77622(17) 0.0601(5) Uani 1 1 d . . .
C15 C 0.97258(16) 0.08372(12) 0.82346(18) 0.0574(4) Uani 1 1 d . . .
C16 C 0.92547(14) 0.16475(11) 0.77082(16) 0.0518(4) Uani 1 1 d . . .
C17 C 0.99301(16) 0.25574(12) 0.77183(18) 0.0586(4) Uani 1 1 d . . .
C18 C 0.92046(15) 0.32547(12) 0.68928(16) 0.0549(4) Uani 1 1 d . . .
C19 C 0.9464(2) 0.41949(14) 0.6545(2) 0.0701(5) Uani 1 1 d . . .
C20 C 0.8635(2) 0.47095(16) 0.5740(2) 0.0821(7) Uani 1 1 d . . .
C21 C 0.7572(2) 0.43084(16) 0.5293(2) 0.0847(7) Uani 1 1 d . . .
C22 C 0.7305(2) 0.33858(15) 0.5643(2) 0.0752(6) Uani 1 1 d . . .
C23 C 0.81406(15) 0.28501(12) 0.64420(17) 0.0555(4) Uani 1 1 d . . .
C24 C 0.80700(16) 0.18305(13) 0.6945(2) 0.0612(5) Uani 1 1 d . . .
H1 H 0.9318(16) -0.3290(15) 0.7253(19) 0.080(6) Uiso 1 1 d . . .
H2 H 1.0872(18) -0.3069(16) 0.617(2) 0.093(7) Uiso 1 1 d . . .
H3 H 1.167(2) -0.1485(16) 0.603(2) 0.100(7) Uiso 1 1 d . . .
H4 H 1.0932(17) -0.0176(15) 0.6973(19) 0.080(6) Uiso 1 1 d . . .
H8 H 0.8128(15) 0.1132(14) 0.9595(17) 0.068(5) Uiso 1 1 d . . .
H9 H 0.6547(18) 0.0847(16) 1.059(2) 0.097(7) Uiso 1 1 d . . .
H10 H 0.5753(18) -0.0716(14) 1.060(2) 0.085(6) Uiso 1 1 d . . .
H11 H 0.6552(16) -0.2004(15) 0.9622(19) 0.078(6) Uiso 1 1 d . . .
H13 H 0.7930(14) -0.2640(14) 0.8456(17) 0.067(5) Uiso 1 1 d . . .
H15 H 1.0545(16) 0.0852(13) 0.8615(18) 0.071(5) Uiso 1 1 d . . .
H19 H 1.0234(18) 0.4435(15) 0.690(2) 0.082(6) Uiso 1 1 d . . .
H20 H 0.8797(19) 0.5350(18) 0.545(2) 0.103(7) Uiso 1 1 d . . .
H21 H 0.699(2) 0.4695(18) 0.473(2) 0.114(8) Uiso 1 1 d . . .
H22 H 0.6572(17) 0.3113(14) 0.5410(19) 0.080(6) Uiso 1 1 d . . .
H241 H 0.7756(14) 0.1332(13) 0.6258(17) 0.061(5) Uiso 1 1 d . . .
H242 H 0.7473(17) 0.1776(13) 0.748(2) 0.083(6) Uiso 1 1 d . . .

loop_
_atom_site_aniso_label
_atom_site_aniso_U_11
_atom_site_aniso_U_22
_atom_site_aniso_U_33
_atom_site_aniso_U_23
_atom_site_aniso_U_13
_atom_site_aniso_U_12
O1 0.0692(9) 0.0823(10) 0.1137(12) 0.0139(9) -0.0008(9) -0.0244(8)
C1 0.0948(16) 0.0557(12) 0.0767(14) -0.0064(10) 0.0070(12) 0.0173(11)
C2 0.1015(18) 0.0812(17) 0.0816(15) -0.0127(12) 0.0148(14) 0.0316(14)
C3 0.0835(16) 0.0966(19) 0.0888(16) -0.0035(13) 0.0286(13) 0.0227(14)
C4 0.0708(13) 0.0719(14) 0.0805(14) 0.0019(11) 0.0190(11) 0.0071(11)
C5 0.0600(10) 0.0509(10) 0.0543(10) 0.0027(8) 0.0042(8) 0.0072(8)
C6 0.0550(9) 0.0440(9) 0.0543(10) 0.0056(7) 0.0032(8) 0.0013(7)
C7 0.0606(10) 0.0413(8) 0.0511(9) 0.0034(7) 0.0055(8) 0.0008(7)
C8 0.0823(13) 0.0461(10) 0.0638(11) -0.0009(8) 0.0214(10) -0.0042(9)
C9 0.0990(16) 0.0631(12) 0.0765(14) -0.0027(10) 0.0386(12) 0.0012(12)
C10 0.0908(16) 0.0720(14) 0.0807(14) 0.0108(11) 0.0373(13) -0.0027(12)
C11 0.0819(14) 0.0540(11) 0.0808(14) 0.0132(10) 0.0203(11) -0.0083(10)
C12 0.0673(11) 0.0441(9) 0.0572(10) 0.0078(8) 0.0075(8) -0.0001(8)
C13 0.0774(12) 0.0407(9) 0.0704(12) 0.0053(8) 0.0068(10) -0.0019(9)
C14 0.0701(11) 0.0469(9) 0.0590(10) 0.0006(8) 0.0010(9) 0.0095(8)
C15 0.0532(10) 0.0530(10) 0.0652(11) 0.0020(8) 0.0091(8) -0.0024(8)
C16 0.0519(9) 0.0447(9) 0.0609(10) -0.0006(8) 0.0163(8) -0.0037(7)
C17 0.0578(10) 0.0534(10) 0.0663(11) -0.0023(8) 0.0162(9) -0.0108(8)
C18 0.0682(11) 0.0443(9) 0.0549(10) -0.0042(7) 0.0187(8) -0.0062(8)
C19 0.0928(15) 0.0520(11) 0.0690(12) -0.0026(9) 0.0238(11) -0.0145(11)
C20 0.127(2) 0.0470(11) 0.0733(14) 0.0054(10) 0.0214(14) -0.0028(12)
C21 0.1135(19) 0.0576(12) 0.0790(15) 0.0084(11) 0.0077(14) 0.0140(13)
C22 0.0782(14) 0.0620(12) 0.0805(14) 0.0008(10) 0.0027(12) 0.0031(11)
C23 0.0660(11) 0.0449(9) 0.0567(10) -0.0037(7) 0.0143(9) 0.0007(8)
C24 0.0567(11) 0.0472(10) 0.0791(13) 0.0004(9) 0.0108(10) -0.0065(8)

loop_
_atom_type_symbol
_atom_type_description
_atom_type_scat_dispersion_real
_atom_type_scat_dispersion_imag
_atom_type_scat_source
C C 0.0033 0.0016 'International Tables Vol C Tables 4.2.6.8 and 6.1.1.4'
H H 0.0000 0.0000 'International Tables Vol C Tables 4.2.6.8 and 6.1.1.4'
O O 0.0106 0.0060 'International Tables Vol C Tables 4.2.6.8 and 6.1.1.4'

loop_
_geom_angle_atom_site_label_1
_geom_angle_atom_site_label_2
_geom_angle_atom_site_label_3
_geom_angle
_geom_angle_site_symmetry_1
_geom_angle_site_symmetry_3
_geom_angle_publ_flag
C2 C1 C14 121.5(2) . . ?
C1 C2 C3 120.2(2) . . ?
C4 C3 C2 120.9(2) . . ?
C3 C4 C5 121.1(2) . . ?
C6 C5 C4 122.76(17) . . ?
C6 C5 C14 119.62(16) . . ?
C4 C5 C14 117.61(17) . . ?
C7 C6 C5 120.10(15) . . ?
C7 C6 C15 121.38(15) . . ?
C5 C6 C15 118.48(15) . . ?
C6 C7 C8 123.48(15) . . ?
C6 C7 C12 119.68(15) . . ?
C8 C7 C12 116.79(16) . . ?
C9 C8 C7 121.48(18) . . ?
C8 C9 C10 121.3(2) . . ?
C11 C10 C9 119.5(2) . . ?
C10 C11 C12 121.67(19) . . ?
C13 C12 C11 121.67(17) . . ?
C13 C12 C7 119.17(17) . . ?
C11 C12 C7 119.14(16) . . ?
C14 C13 C12 122.27(17) . . ?
C13 C14 C1 122.19(19) . . ?
C13 C14 C5 119.16(16) . . ?
C1 C14 C5 118.65(19) . . ?
C16 C15 C6 128.30(17) . . ?
C15 C16 C17 121.62(16) . . ?
C15 C16 C24 130.05(15) . . ?
C17 C16 C24 108.17(14) . . ?
O1 C17 C18 126.97(16) . . ?
O1 C17 C16 125.95(17) . . ?
C18 C17 C16 107.08(15) . . ?
C23 C18 C19 121.25(18) . . ?
C23 C18 C17 109.63(14) . . ?
C19 C18 C17 129.12(18) . . ?
C20 C19 C18 118.3(2) . . ?
C19 C20 C21 120.5(2) . . ?
C20 C21 C22 121.6(2) . . ?
C21 C22 C23 118.6(2) . . ?
C18 C23 C22 119.75(17) . . ?
C18 C23 C24 111.42(15) . . ?
C22 C23 C24 128.83(18) . . ?
C16 C24 C23 103.51(14) . . ?

loop_
_geom_bond_atom_site_label_1
_geom_bond_atom_site_label_2
_geom_bond_distance
_geom_bond_site_symmetry_2
_geom_bond_publ_flag
O1 C17 1.216(2) . ?
C1 C2 1.340(3) . ?
C1 C14 1.428(3) . ?
C2 C3 1.406(4) . ?
C3 C4 1.360(3) . ?
C4 C5 1.425(3) . ?
C5 C6 1.413(2) . ?
C5 C14 1.434(2) . ?
C6 C7 1.406(2) . ?
C6 C15 1.480(2) . ?
C7 C8 1.427(2) . ?
C7 C12 1.436(2) . ?
C8 C9 1.353(3) . ?
C9 C10 1.406(3) . ?
C10 C11 1.344(3) . ?
C11 C12 1.422(3) . ?
C12 C13 1.386(2) . ?
C13 C14 1.385(3) . ?
C15 C16 1.324(2) . ?
C16 C17 1.490(2) . ?
C16 C24 1.505(2) . ?
C17 C18 1.462(3) . ?
C18 C23 1.383(2) . ?
C18 C19 1.399(2) . ?
C19 C20 1.369(3) . ?
C20 C21 1.379(3) . ?
C21 C22 1.379(3) . ?
C22 C23 1.386(3) . ?
C23 C24 1.511(2) . ?

loop_
_geom_torsion_atom_site_label_1
_geom_torsion_atom_site_label_2
_geom_torsion_atom_site_label_3
_geom_torsion_atom_site_label_4
_geom_torsion
_geom_torsion_site_symmetry_1
_geom_torsion_site_symmetry_2
_geom_torsion_site_symmetry_3
_geom_torsion_site_symmetry_4
_geom_torsion_publ_flag
C14 C1 C2 C3 -0.1(3) . . . . ?
C1 C2 C3 C4 0.3(4) . . . . ?
C2 C3 C4 C5 0.1(3) . . . . ?
C3 C4 C5 C6 -179.46(19) . . . . ?
C3 C4 C5 C14 -0.7(3) . . . . ?
C4 C5 C6 C7 178.65(16) . . . . ?
C14 C5 C6 C7 -0.1(2) . . . . ?
C4 C5 C6 C15 -3.7(2) . . . . ?
C14 C5 C6 C15 177.52(16) . . . . ?
C5 C6 C7 C8 176.97(16) . . . . ?
C15 C6 C7 C8 -0.6(3) . . . . ?
C5 C6 C7 C12 -0.4(2) . . . . ?
C15 C6 C7 C12 -177.94(15) . . . . ?
C6 C7 C8 C9 -179.65(18) . . . . ?
C12 C7 C8 C9 -2.2(3) . . . . ?
C7 C8 C9 C10 0.6(3) . . . . ?
C8 C9 C10 C11 1.2(4) . . . . ?
C9 C10 C11 C12 -1.4(3) . . . . ?
C10 C11 C12 C13 178.5(2) . . . . ?
C10 C11 C12 C7 -0.3(3) . . . . ?
C6 C7 C12 C13 0.8(2) . . . . ?
C8 C7 C12 C13 -176.77(17) . . . . ?
C6 C7 C12 C11 179.56(16) . . . . ?
C8 C7 C12 C11 2.0(2) . . . . ?
C11 C12 C13 C14 -179.42(18) . . . . ?
C7 C12 C13 C14 -0.7(3) . . . . ?
C12 C13 C14 C1 -179.26(18) . . . . ?
C12 C13 C14 C5 0.2(3) . . . . ?
C2 C1 C14 C13 179.0(2) . . . . ?
C2 C1 C14 C5 -0.5(3) . . . . ?
C6 C5 C14 C13 0.2(2) . . . . ?
C4 C5 C14 C13 -178.60(17) . . . . ?
C6 C5 C14 C1 179.67(16) . . . . ?
C4 C5 C14 C1 0.9(3) . . . . ?
C7 C6 C15 C16 -62.0(3) . . . . ?
C5 C6 C15 C16 120.5(2) . . . . ?
C6 C15 C16 C17 -178.03(17) . . . . ?
C6 C15 C16 C24 -3.2(3) . . . . ?
C15 C16 C17 O1 -8.8(3) . . . . ?
C24 C16 C17 O1 175.4(2) . . . . ?
C15 C16 C17 C18 171.42(16) . . . . ?
C24 C16 C17 C18 -4.40(19) . . . . ?
O1 C17 C18 C23 -177.11(19) . . . . ?
C16 C17 C18 C23 2.65(19) . . . . ?
O1 C17 C18 C19 3.4(3) . . . . ?
C16 C17 C18 C19 -176.88(17) . . . . ?
C23 C18 C19 C20 -0.1(3) . . . . ?
C17 C18 C19 C20 179.39(19) . . . . ?
C18 C19 C20 C21 0.3(3) . . . . ?
C19 C20 C21 C22 0.4(4) . . . . ?
C20 C21 C22 C23 -1.3(3) . . . . ?
C19 C18 C23 C22 -0.8(3) . . . . ?
C17 C18 C23 C22 179.61(17) . . . . ?
C19 C18 C23 C24 179.73(17) . . . . ?
C17 C18 C23 C24 0.2(2) . . . . ?
C21 C22 C23 C18 1.5(3) . . . . ?
C21 C22 C23 C24 -179.2(2) . . . . ?
C15 C16 C24 C23 -171.03(18) . . . . ?
C17 C16 C24 C23 4.32(19) . . . . ?
C18 C23 C24 C16 -2.8(2) . . . . ?
C22 C23 C24 C16 177.79(19) . . . . ?

loop_
_cod_related_entry_id
_cod_related_entry_database
_cod_related_entry_code
1 ChemSpider 25940870
